data_2241833
loop_
_publ_author_name
'Su, Jian-Rong'
'Li, Yu'

_publ_section_title
;
 Crystal structure of
 \m-4-oxidobenzoato-\k^2^<i>O</i>^1^:<i>O</i>^4^-bis[bis(1,10-phenanthroline-\k^2^<i>N</i>,<i>N</i>')copper(II)]
 bis(4-hydroxybenzoate) 7.5-hydrate
;
_journal_coeditor_code HB7601
_journal_issue 10
_journal_name_full 'Acta Crystallographica Section E'
_journal_page_first 1396
_journal_page_last 1399
_journal_paper_doi 10.1107/S2056989016013943
_journal_volume 72
_journal_year 2016
_chemical_formula_iupac '[Cu2 (C7 H4 O3) (C12 H8 N2)4] (C7 H5 O3)2, 7.5H2 O'
_chemical_formula_moiety 'C55 H36 Cu2 N8 O3 2+, 2(C7 H5 O3 -), 7.5(H2 O)'
_chemical_formula_sum 'C69 H61 Cu2 N8 O16.5'
_chemical_formula_weight 1393.33
_chemical_name_systematic
;\m-4-Oxidobenzoato-\k^2^<i>O</i>^1^:<i>O</i>^4^-bis[bis(1,10-phenanthroline-\k^2^<i>N</i>,<i>N</i>')copper(II)]
bis(4-hydroxybenzoate) 7.5-hydrate
;
_space_group_crystal_system monoclinic
_space_group_IT_number 14
_space_group_name_Hall '-P 2ybc'
_space_group_name_H-M_alt 'P 1 21/c 1'
_symmetry_space_group_name_Hall '-P 2ybc'
_symmetry_space_group_name_H-M 'P 1 21/c 1'
_atom_sites_solution_hydrogens mixed
_audit_creation_method SHELXL-2014/7
_cell_angle_alpha 90
_cell_angle_beta 91.026(3)
_cell_angle_gamma 90
_cell_formula_units_Z 4
_cell_length_a 22.6830(11)
_cell_length_b 16.6644(6)
_cell_length_c 16.8388(6)
_cell_measurement_reflns_used 5425
_cell_measurement_temperature 296(2)
_cell_measurement_theta_max 29.4
_cell_measurement_theta_min 3.2
_cell_volume 6364.0(4)
_computing_cell_refinement
;
CrysAlis PRO (Agilent, 2014)
;
_computing_data_collection
;
CrysAlis PRO (Agilent, 2014)
;
_computing_data_reduction
;
CrysAlis PRO (Agilent, 2014)
;
_computing_molecular_graphics
;
ORTEP-3 for Windows (Farrugia, 2012)
;
_computing_publication_material
;
WinGX (Farrugia, 2012)
;
_computing_structure_refinement
;
SHELXL2014 (Sheldrick, 2015)
;
_computing_structure_solution
;
SIR92 (Altomare <i>et al.</i>,  1994)
;
_diffrn_ambient_temperature 296(2)
_diffrn_detector_area_resol_mean 10.3592
_diffrn_measured_fraction_theta_full 0.995
_diffrn_measured_fraction_theta_max 0.995
_diffrn_measurement_device_type 'Xcalibur Atlas Gemini ultra'
_diffrn_measurement_method '\w scans'
_diffrn_radiation_type MoK\a
_diffrn_radiation_wavelength 0.71073
_diffrn_reflns_av_R_equivalents 0.0479
_diffrn_reflns_limit_h_max 24
_diffrn_reflns_limit_h_min -27
_diffrn_reflns_limit_k_max 20
_diffrn_reflns_limit_k_min -16
_diffrn_reflns_limit_l_max 20
_diffrn_reflns_limit_l_min -16
_diffrn_reflns_number 27049
_diffrn_reflns_theta_full 25.242
_diffrn_reflns_theta_max 25.349
_diffrn_reflns_theta_min 3.179
_exptl_absorpt_coefficient_mu 0.747
_exptl_absorpt_correction_T_max 1.000
_exptl_absorpt_correction_T_min 0.929
_exptl_absorpt_correction_type multi-scan
_exptl_absorpt_process_details
;
(CrysAlis PRO; Agilent, 2014)
;
_exptl_crystal_colour 'dark green'
_exptl_crystal_density_diffrn 1.454
_exptl_crystal_density_method 'not measured'
_exptl_crystal_description block
_exptl_crystal_F_000 2884
_exptl_crystal_size_max 0.450
_exptl_crystal_size_mid 0.400
_exptl_crystal_size_min 0.300
_refine_diff_density_max 0.898
_refine_diff_density_min -0.556
_refine_ls_extinction_method none
_refine_ls_goodness_of_fit_ref 1.031
_refine_ls_hydrogen_treatment mixed
_refine_ls_matrix_type full
_refine_ls_number_parameters 861
_refine_ls_number_reflns 11598
_refine_ls_number_restraints 0
_refine_ls_restrained_S_all 1.031
_refine_ls_R_factor_all 0.1068
_refine_ls_R_factor_gt 0.0671
_refine_ls_shift/su_max 0.000
_refine_ls_shift/su_mean 0.000
_refine_ls_structure_factor_coef Fsqd
_refine_ls_weighting_details 'w=1/[\s^2^(Fo^2^)+(0.0916P)^2^+7.0203P] where P=(Fo^2^+2Fc^2^)/3'
_refine_ls_weighting_scheme calc
_refine_ls_wR_factor_gt 0.1670
_refine_ls_wR_factor_ref 0.2013
_reflns_number_gt 7651
_reflns_number_total 11598
_reflns_threshold_expression 'I > 2\s(I)'
_cod_data_source_file hb7601sup1.cif
_cod_data_source_block I
_cod_depositor_comments
;
 Marking attached hydrogen atoms.

 Antanas Vaitkus,
 2017-08-07
;
_cod_original_formula_sum 'C69 H61 Cu2 N8 O16.50'
_cod_database_code 2241833
_cod_database_fobs_code 2241833
_shelx_space_group_comment
;
The symmetry employed for this shelxl refinement is uniquely defined
by the following loop, which should always be used as a source of
symmetry information in preference to the above space-group names.
They are only intended as comments.
;
_shelx_estimated_absorpt_t_min 0.730
_shelx_estimated_absorpt_t_max 0.807

loop_
_space_group_symop_operation_xyz
'x, y, z'
'-x, y+1/2, -z+1/2'
'-x, -y, -z'
'x, -y-1/2, z-1/2'

loop_
_atom_site_type_symbol
_atom_site_label
_atom_site_fract_x
_atom_site_fract_y
_atom_site_fract_z
_atom_site_U_iso_or_equiv
_atom_site_adp_type
_atom_site_calc_flag
_atom_site_occupancy
_atom_site_attached_hydrogens
Cu Cu1 0.28079(2) 0.31771(3) 0.36174(3) 0.03912(18) Uani d 1 0
Cu Cu2 0.21227(3) -0.25364(4) 0.35545(3) 0.04569(19) Uani d 1 0
O O51 0.25057(16) -0.1490(2) 0.3772(2) 0.0555(9) Uani d 1 0
O O52 0.16596(18) -0.0964(2) 0.3379(2) 0.0705(11) Uani d 1 0
O O53 0.32159(14) 0.21783(19) 0.34046(17) 0.0449(8) Uani d 1 0
C C51 0.2467(2) -0.0085(3) 0.3632(3) 0.0442(11) Uani d 1 0
C C52 0.2127(2) 0.0605(3) 0.3706(3) 0.0453(11) Uani d 1 0
H H52 0.1723 0.0554 0.3776 0.054 Uiso calc 1 0
C C53 0.2368(2) 0.1362(3) 0.3678(2) 0.0423(11) Uani d 1 0
H H53 0.2130 0.1807 0.3762 0.051 Uiso calc 1 0
C C54 0.2969(2) 0.1473(3) 0.3527(2) 0.0403(11) Uani d 1 0
C C55 0.3326(2) 0.0770(3) 0.3476(3) 0.0450(11) Uani d 1 0
H H55 0.3729 0.0818 0.3403 0.054 Uiso calc 1 0
C C56 0.3070(2) 0.0013(3) 0.3535(3) 0.0474(12) Uani d 1 0
H H56 0.3310 -0.0439 0.3509 0.057 Uiso calc 1 0
C C57 0.2179(2) -0.0904(3) 0.3594(2) 0.0468(12) Uani d 1 0
N N1 0.30647(16) 0.3111(2) 0.4759(2) 0.0388(9) Uani d 1 0
N N2 0.21591(17) 0.3878(2) 0.4091(2) 0.0425(9) Uani d 1 0
N N3 0.25177(17) 0.3299(2) 0.2478(2) 0.0416(9) Uani d 1 0
N N4 0.34316(17) 0.4048(2) 0.3191(2) 0.0409(9) Uani d 1 0
N N5 0.15784(18) -0.2504(2) 0.4483(2) 0.0439(9) Uani d 1 0
N N6 0.2601(2) -0.3322(2) 0.4393(2) 0.0531(11) Uani d 1 0
N N7 0.26698(18) -0.2714(2) 0.2643(2) 0.0471(10) Uani d 1 0
N N8 0.15934(19) -0.3302(2) 0.2877(2) 0.0475(10) Uani d 1 0
C C1 0.3531(2) 0.2736(3) 0.5068(3) 0.0452(11) Uani d 1 0
H H1 0.3779 0.2456 0.4732 0.054 Uiso calc 1 0
C C2 0.3660(2) 0.2747(3) 0.5880(3) 0.0480(12) Uani d 1 0
H H2 0.3990 0.2477 0.6079 0.058 Uiso calc 1 0
C C3 0.3305(2) 0.3153(3) 0.6377(3) 0.0517(13) Uani d 1 0
H H3 0.3391 0.3161 0.6919 0.062 Uiso calc 1 0
C C4 0.2808(2) 0.3563(3) 0.6076(3) 0.0454(11) Uani d 1 0
C C5 0.2391(3) 0.3988(3) 0.6544(3) 0.0596(15) Uani d 1 0
H H5 0.2452 0.4020 0.7091 0.071 Uiso calc 1 0
C C6 0.1913(3) 0.4342(3) 0.6214(3) 0.0579(14) Uani d 1 0
H H6 0.1642 0.4593 0.6539 0.069 Uiso calc 1 0
C C7 0.1815(2) 0.4341(3) 0.5370(3) 0.0477(12) Uani d 1 0
C C8 0.1348(2) 0.4741(3) 0.4984(4) 0.0622(15) Uani d 1 0
H H8 0.1073 0.5028 0.5273 0.075 Uiso calc 1 0
C C9 0.1304(3) 0.4703(4) 0.4179(4) 0.0681(16) Uani d 1 0
H H9 0.0999 0.4970 0.3913 0.082 Uiso calc 1 0
C C10 0.1714(2) 0.4265(3) 0.3746(3) 0.0560(13) Uani d 1 0
H H10 0.1673 0.4244 0.3196 0.067 Uiso calc 1 0
C C11 0.2211(2) 0.3924(3) 0.4898(3) 0.0389(10) Uani d 1 0
C C12 0.2711(2) 0.3523(3) 0.5256(2) 0.0380(10) Uani d 1 0
C C13 0.2056(2) 0.2941(3) 0.2141(3) 0.0513(12) Uani d 1 0
H H13 0.1817 0.2621 0.2453 0.062 Uiso calc 1 0
C C14 0.1915(3) 0.3025(4) 0.1335(3) 0.0605(14) Uani d 1 0
H H14 0.1587 0.2767 0.1116 0.073 Uiso calc 1 0
C C15 0.2262(3) 0.3486(4) 0.0876(3) 0.0611(15) Uani d 1 0
H H15 0.2168 0.3551 0.0340 0.073 Uiso calc 1 0
C C16 0.2755(2) 0.3862(3) 0.1196(3) 0.0510(13) Uani d 1 0
C C17 0.3165(3) 0.4348(4) 0.0758(3) 0.0648(16) Uani d 1 0
H H17 0.3104 0.4412 0.0214 0.078 Uiso calc 1 0
C C18 0.3629(3) 0.4709(4) 0.1108(3) 0.0683(17) Uani d 1 0
H H18 0.3889 0.5004 0.0801 0.082 Uiso calc 1 0
C C19 0.3732(2) 0.4649(3) 0.1948(3) 0.0546(13) Uani d 1 0
C C20 0.4194(3) 0.5043(3) 0.2362(4) 0.0666(16) Uani d 1 0
H H20 0.4452 0.5376 0.2093 0.080 Uiso calc 1 0
C C21 0.4259(2) 0.4930(3) 0.3147(4) 0.0627(15) Uani d 1 0
H H21 0.4561 0.5189 0.3426 0.075 Uiso calc 1 0
C C22 0.3875(2) 0.4429(3) 0.3546(3) 0.0509(12) Uani d 1 0
H H22 0.3933 0.4357 0.4089 0.061 Uiso calc 1 0
C C23 0.3358(2) 0.4162(3) 0.2396(3) 0.0416(11) Uani d 1 0
C C24 0.2863(2) 0.3766(3) 0.2021(2) 0.0422(11) Uani d 1 0
C C25 0.1075(2) -0.2109(3) 0.4523(3) 0.0552(13) Uani d 1 0
H H25 0.0948 -0.1815 0.4083 0.066 Uiso calc 1 0
C C26 0.0724(3) -0.2114(4) 0.5202(3) 0.0637(15) Uani d 1 0
H H26 0.0372 -0.1828 0.5208 0.076 Uiso calc 1 0
C C27 0.0901(3) -0.2538(4) 0.5846(3) 0.0639(16) Uani d 1 0
H H27 0.0671 -0.2548 0.6297 0.077 Uiso calc 1 0
C C28 0.1432(3) -0.2959(3) 0.5833(3) 0.0558(14) Uani d 1 0
C C29 0.1664(3) -0.3405(4) 0.6497(3) 0.0697(18) Uani d 1 0
H H29 0.1449 -0.3437 0.6960 0.084 Uiso calc 1 0
C C30 0.2190(4) -0.3780(4) 0.6459(3) 0.0734(19) Uani d 1 0
H H30 0.2337 -0.4047 0.6906 0.088 Uiso calc 1 0
C C31 0.2526(3) -0.3777(3) 0.5754(3) 0.0567(14) Uani d 1 0
C C32 0.3070(3) -0.4161(4) 0.5678(4) 0.079(2) Uani d 1 0
H H32 0.3233 -0.4443 0.6106 0.095 Uiso calc 1 0
C C33 0.3362(3) -0.4122(4) 0.4980(5) 0.082(2) Uani d 1 0
H H33 0.3725 -0.4374 0.4925 0.098 Uiso calc 1 0
C C34 0.3107(3) -0.3700(4) 0.4355(4) 0.0733(17) Uani d 1 0
H H34 0.3307 -0.3684 0.3878 0.088 Uiso calc 1 0
C C35 0.2311(2) -0.3354(3) 0.5093(3) 0.0482(12) Uani d 1 0
C C36 0.1758(2) -0.2933(3) 0.5137(3) 0.0470(12) Uani d 1 0
C C37 0.3202(2) -0.2411(3) 0.2541(3) 0.0568(14) Uani d 1 0
H H37 0.3362 -0.2074 0.2929 0.068 Uiso calc 1 0
C C38 0.3530(3) -0.2579(4) 0.1875(4) 0.0665(16) Uani d 1 0
H H38 0.3904 -0.2359 0.1826 0.080 Uiso calc 1 0
C C39 0.3308(3) -0.3062(4) 0.1292(4) 0.0655(15) Uani d 1 0
H H39 0.3530 -0.3175 0.0847 0.079 Uiso calc 1 0
C C40 0.2741(3) -0.3392(3) 0.1368(3) 0.0550(13) Uani d 1 0
C C41 0.2453(3) -0.3883(3) 0.0788(3) 0.0635(15) Uani d 1 0
H H41 0.2637 -0.3984 0.0309 0.076 Uiso calc 1 0
C C42 0.1923(3) -0.4201(4) 0.0919(3) 0.0692(17) Uani d 1 0
H H42 0.1755 -0.4536 0.0536 0.083 Uiso calc 1 0
C C43 0.1599(3) -0.4042(3) 0.1637(3) 0.0569(14) Uani d 1 0
C C44 0.1043(3) -0.4333(4) 0.1801(4) 0.0706(17) Uani d 1 0
H H44 0.0855 -0.4680 0.1447 0.085 Uiso calc 1 0
C C45 0.0771(3) -0.4111(4) 0.2480(4) 0.0736(18) Uani d 1 0
H H45 0.0397 -0.4304 0.2594 0.088 Uiso calc 1 0
C C46 0.1062(2) -0.3589(3) 0.3002(3) 0.0599(14) Uani d 1 0
H H46 0.0872 -0.3436 0.3462 0.072 Uiso calc 1 0
C C47 0.1866(2) -0.3534(3) 0.2202(3) 0.0461(11) Uani d 1 0
C C48 0.2441(2) -0.3208(3) 0.2068(3) 0.0470(12) Uani d 1 0
O O61 0.51842(17) 0.1737(2) -0.1530(2) 0.0586(9) Uani d 1 0
O O62 0.5244(2) 0.0993(2) -0.0439(2) 0.0754(12) Uani d 1 0
O O63 0.5268(2) 0.4457(2) 0.1098(2) 0.0846(14) Uani d 1 0
H H63 0.5352 0.4351 0.1561 0.127 Uiso calc 1 0
C C61 0.5215(2) 0.2393(3) -0.0278(3) 0.0455(11) Uani d 1 0
C C62 0.5337(3) 0.2353(3) 0.0539(3) 0.0571(14) Uani d 1 0
H H62 0.5405 0.1854 0.0771 0.068 Uiso calc 1 0
C C63 0.5359(3) 0.3023(3) 0.1005(3) 0.0603(14) Uani d 1 0
H H63A 0.5447 0.2980 0.1545 0.072 Uiso calc 1 0
C C64 0.5248(3) 0.3771(3) 0.0665(3) 0.0582(14) Uani d 1 0
C C65 0.5116(3) 0.3817(3) -0.0132(3) 0.0624(15) Uani d 1 0
H H65 0.5036 0.4314 -0.0361 0.075 Uiso calc 1 0
C C66 0.5101(3) 0.3140(3) -0.0599(3) 0.0553(13) Uani d 1 0
H H66 0.5012 0.3186 -0.1138 0.066 Uiso calc 1 0
C C67 0.5211(2) 0.1660(3) -0.0794(3) 0.0497(12) Uani d 1 0
O O73 0.0847(3) 0.1727(5) 0.4492(4) 0.159(3) Uani d 1 0
H H73 0.0901 0.1240 0.4488 0.238 Uiso calc 1 0
O O71 0.0240(3) 0.3687(4) 0.1367(4) 0.135(2) Uani d 1 0
O O72 0.0528(3) 0.2498(4) 0.0767(5) 0.125(2) Uani d 1 0
C C71 0.0508(3) 0.2611(5) 0.2203(7) 0.104(3) Uani d 1 0
C C72 0.0645(4) 0.1836(6) 0.2302(6) 0.110(3) Uani d 1 0
H H72 0.0674 0.1508 0.1858 0.132 Uiso calc 1 0
C C73 0.0747(4) 0.1501(6) 0.3063(6) 0.121(3) Uani d 1 0
H H71 0.0830 0.0956 0.3114 0.145 Uiso calc 1 0
C C74 0.0723(4) 0.1985(6) 0.3739(7) 0.110(3) Uani d 1 0
C C75 0.0613(4) 0.2808(7) 0.3649(7) 0.118(3) Uani d 1 0
H H75 0.0622 0.3146 0.4089 0.141 Uiso calc 1 0
C C76 0.0485(4) 0.3131(7) 0.2862(6) 0.115(3) Uani d 1 0
H H76 0.0390 0.3670 0.2795 0.138 Uiso calc 1 0
C C77 0.0414(4) 0.2948(7) 0.1392(6) 0.109(3) Uani d 1 0
O O1W 0.42849(17) 0.2505(2) 0.2640(2) 0.0635(10) Uani d 1 0
O O2W 0.5730(2) 0.4352(2) 0.2543(2) 0.0740(11) Uani d 1 0
O O3W 0.4390(2) 0.0531(2) 0.0588(3) 0.0781(12) Uani d 1 0
O O4W 0.4567(2) 0.0978(2) 0.2146(2) 0.0856(14) Uani d 1 0
O O5W -0.0116(2) 0.1084(3) 0.0453(3) 0.0922(14) Uani d 1 0
O O6W 0.0242(2) 0.5351(3) 0.6151(3) 0.1036(16) Uani d 1 2
O O7W 0.0604(3) 0.5505(5) 0.7698(4) 0.153(3) Uani d 1 2
O O8W 0.0634(10) 0.0074(14) 0.4893(13) 0.227(8) Uiso d 0.5 2
H H1A 0.3987 0.2333 0.3013 0.100 Uiso d 1 0
H H1B 0.4602 0.2736 0.2996 0.100 Uiso d 1 0
H H2A 0.5517 0.4018 0.2909 0.100 Uiso d 1 0
H H2B 0.5714 0.4851 0.2567 0.100 Uiso d 1 0
H H3A 0.4549 -0.0030 0.0576 0.100 Uiso d 1 0
H H3B 0.4725 0.0848 0.0377 0.100 Uiso d 1 0
H H4A 0.4564 0.1556 0.2317 0.100 Uiso d 1 0
H H4B 0.4475 0.0970 0.1650 0.100 Uiso d 1 0
H H5A 0.0137 0.1524 0.0598 0.100 Uiso d 1 0
H H5B 0.0042 0.0564 0.0602 0.100 Uiso d 1 0

loop_
_atom_site_aniso_label
_atom_site_aniso_U_11
_atom_site_aniso_U_22
_atom_site_aniso_U_33
_atom_site_aniso_U_12
_atom_site_aniso_U_13
_atom_site_aniso_U_23
Cu1 0.0415(3) 0.0474(3) 0.0285(3) 0.0009(2) -0.0005(2) -0.0004(2)
Cu2 0.0418(4) 0.0512(4) 0.0442(3) -0.0054(3) 0.0042(3) 0.0018(3)
O51 0.054(2) 0.053(2) 0.059(2) -0.0086(18) 0.0087(17) -0.0072(18)
O52 0.061(3) 0.074(3) 0.076(3) -0.020(2) -0.023(2) 0.018(2)
O53 0.049(2) 0.0449(18) 0.0413(17) -0.0024(15) 0.0074(14) -0.0023(15)
C51 0.052(3) 0.046(3) 0.034(2) -0.006(2) 0.004(2) 0.000(2)
C52 0.039(3) 0.060(3) 0.038(2) -0.002(2) 0.005(2) 0.002(2)
C53 0.044(3) 0.049(3) 0.035(2) 0.001(2) 0.0104(19) -0.002(2)
C54 0.052(3) 0.048(3) 0.0215(19) -0.014(2) -0.0012(18) -0.0006(19)
C55 0.037(3) 0.050(3) 0.047(3) -0.003(2) 0.009(2) -0.006(2)
C56 0.050(3) 0.047(3) 0.045(3) -0.001(2) 0.006(2) -0.006(2)
C57 0.048(3) 0.070(3) 0.023(2) -0.001(3) 0.004(2) 0.001(2)
N1 0.037(2) 0.049(2) 0.0297(18) 0.0019(17) -0.0010(15) -0.0002(16)
N2 0.040(2) 0.053(2) 0.0348(19) 0.0025(18) -0.0009(16) 0.0042(18)
N3 0.041(2) 0.054(2) 0.0300(18) 0.0006(18) 0.0007(16) -0.0032(17)
N4 0.043(2) 0.045(2) 0.0343(19) -0.0016(18) -0.0009(16) 0.0006(17)
N5 0.038(2) 0.050(2) 0.044(2) -0.0034(18) 0.0007(17) 0.0018(18)
N6 0.053(3) 0.053(2) 0.053(2) 0.005(2) -0.001(2) 0.004(2)
N7 0.045(2) 0.052(2) 0.045(2) -0.0036(19) 0.0054(18) 0.0035(19)
N8 0.049(3) 0.046(2) 0.048(2) -0.0048(19) -0.0017(19) 0.0075(19)
C1 0.042(3) 0.048(3) 0.045(3) 0.004(2) -0.002(2) 0.001(2)
C2 0.041(3) 0.056(3) 0.047(3) -0.002(2) -0.009(2) 0.007(2)
C3 0.059(3) 0.064(3) 0.032(2) -0.009(3) -0.007(2) 0.008(2)
C4 0.055(3) 0.048(3) 0.033(2) -0.008(2) 0.000(2) 0.004(2)
C5 0.085(4) 0.063(3) 0.031(2) 0.000(3) 0.012(3) -0.005(2)
C6 0.067(4) 0.054(3) 0.053(3) 0.006(3) 0.023(3) -0.009(3)
C7 0.048(3) 0.048(3) 0.048(3) 0.000(2) 0.012(2) 0.001(2)
C8 0.050(3) 0.058(3) 0.079(4) 0.011(3) 0.011(3) -0.004(3)
C9 0.051(4) 0.069(4) 0.085(4) 0.019(3) -0.008(3) 0.002(3)
C10 0.052(3) 0.066(3) 0.050(3) 0.004(3) -0.008(2) 0.005(3)
C11 0.039(3) 0.039(2) 0.039(2) -0.003(2) 0.0034(19) -0.003(2)
C12 0.040(3) 0.040(2) 0.034(2) -0.005(2) 0.0043(19) -0.003(2)
C13 0.051(3) 0.061(3) 0.041(3) -0.008(3) -0.005(2) -0.006(2)
C14 0.057(4) 0.077(4) 0.047(3) 0.007(3) -0.013(3) -0.011(3)
C15 0.071(4) 0.079(4) 0.033(3) 0.016(3) -0.015(3) -0.005(3)
C16 0.058(3) 0.060(3) 0.035(2) 0.016(3) 0.005(2) 0.001(2)
C17 0.085(5) 0.071(4) 0.039(3) 0.023(3) 0.010(3) 0.020(3)
C18 0.074(4) 0.068(4) 0.064(4) 0.007(3) 0.026(3) 0.030(3)
C19 0.052(3) 0.049(3) 0.063(3) 0.007(2) 0.010(3) 0.019(3)
C20 0.047(3) 0.060(3) 0.093(5) -0.006(3) 0.018(3) 0.024(3)
C21 0.045(3) 0.063(3) 0.080(4) -0.010(3) -0.001(3) 0.005(3)
C22 0.046(3) 0.053(3) 0.053(3) 0.000(2) -0.005(2) 0.000(2)
C23 0.040(3) 0.040(2) 0.044(3) 0.008(2) 0.005(2) 0.008(2)
C24 0.050(3) 0.045(3) 0.032(2) 0.012(2) 0.002(2) 0.001(2)
C25 0.045(3) 0.066(3) 0.056(3) -0.005(3) -0.001(2) 0.004(3)
C26 0.047(3) 0.082(4) 0.062(4) -0.008(3) 0.007(3) -0.008(3)
C27 0.061(4) 0.078(4) 0.053(3) -0.025(3) 0.018(3) -0.013(3)
C28 0.073(4) 0.056(3) 0.038(3) -0.021(3) 0.002(2) -0.007(2)
C29 0.115(6) 0.058(3) 0.037(3) -0.019(4) 0.007(3) -0.002(3)
C30 0.125(6) 0.053(3) 0.042(3) -0.001(4) -0.018(3) -0.002(3)
C31 0.081(4) 0.042(3) 0.046(3) -0.007(3) -0.018(3) 0.001(2)
C32 0.101(6) 0.062(4) 0.074(4) 0.006(4) -0.038(4) 0.003(3)
C33 0.069(4) 0.077(4) 0.098(5) 0.023(4) -0.026(4) 0.002(4)
C34 0.058(4) 0.076(4) 0.085(4) 0.010(3) -0.005(3) 0.010(3)
C35 0.053(3) 0.041(3) 0.050(3) -0.007(2) -0.010(2) -0.004(2)
C36 0.058(3) 0.045(3) 0.038(2) -0.013(2) 0.001(2) -0.001(2)
C37 0.043(3) 0.065(3) 0.062(3) -0.009(3) 0.004(3) -0.001(3)
C38 0.051(4) 0.077(4) 0.072(4) -0.003(3) 0.016(3) 0.008(3)
C39 0.062(4) 0.068(4) 0.067(4) 0.009(3) 0.021(3) 0.006(3)
C40 0.058(4) 0.057(3) 0.050(3) 0.015(3) 0.008(2) 0.002(3)
C41 0.075(4) 0.062(3) 0.054(3) 0.012(3) 0.005(3) -0.003(3)
C42 0.088(5) 0.068(4) 0.052(3) 0.009(3) -0.013(3) -0.011(3)
C43 0.059(4) 0.049(3) 0.062(3) 0.002(3) -0.015(3) 0.000(3)
C44 0.067(4) 0.072(4) 0.072(4) -0.014(3) -0.017(3) -0.007(3)
C45 0.056(4) 0.077(4) 0.086(4) -0.027(3) -0.011(3) 0.008(4)
C46 0.049(3) 0.070(4) 0.061(3) -0.010(3) 0.005(3) 0.009(3)
C47 0.052(3) 0.042(3) 0.044(3) 0.002(2) -0.005(2) 0.006(2)
C48 0.054(3) 0.041(3) 0.046(3) 0.005(2) -0.002(2) 0.007(2)
O61 0.064(3) 0.052(2) 0.059(2) 0.0041(18) -0.0006(18) -0.0072(18)
O62 0.106(4) 0.038(2) 0.083(3) 0.005(2) 0.003(2) 0.002(2)
O63 0.138(4) 0.050(2) 0.066(3) 0.016(2) -0.007(2) -0.010(2)
C61 0.041(3) 0.041(3) 0.055(3) 0.000(2) 0.005(2) -0.002(2)
C62 0.068(4) 0.038(3) 0.065(3) 0.000(2) 0.001(3) 0.005(3)
C63 0.072(4) 0.060(3) 0.048(3) 0.002(3) -0.003(3) 0.003(3)
C64 0.077(4) 0.042(3) 0.056(3) 0.007(3) 0.004(3) -0.001(3)
C65 0.091(5) 0.040(3) 0.057(3) 0.006(3) 0.000(3) -0.003(3)
C66 0.068(4) 0.047(3) 0.051(3) 0.003(3) 0.000(3) 0.007(2)
C67 0.041(3) 0.041(3) 0.067(4) 0.001(2) 0.003(2) 0.004(3)
O73 0.125(6) 0.246(9) 0.106(5) 0.083(6) 0.012(4) 0.027(5)
O71 0.131(6) 0.113(5) 0.160(6) -0.001(4) -0.008(4) 0.019(4)
O72 0.098(5) 0.127(5) 0.148(6) -0.019(4) -0.044(4) -0.001(4)
C71 0.056(5) 0.095(6) 0.160(9) -0.008(4) -0.017(5) 0.029(6)
C72 0.087(6) 0.109(7) 0.135(8) -0.004(5) -0.017(5) -0.013(6)
C73 0.102(7) 0.127(7) 0.132(8) 0.027(6) -0.026(6) -0.043(7)
C74 0.078(6) 0.115(7) 0.137(8) 0.009(5) 0.006(5) -0.001(7)
C75 0.075(6) 0.131(8) 0.147(9) -0.004(5) 0.019(5) -0.037(7)
C76 0.088(6) 0.154(9) 0.103(7) -0.018(6) 0.027(5) -0.010(7)
C77 0.066(5) 0.133(8) 0.128(8) -0.020(5) -0.019(5) 0.015(7)
O1W 0.055(2) 0.078(3) 0.058(2) -0.0063(19) 0.0042(18) -0.0151(19)
O2W 0.090(3) 0.066(2) 0.066(2) -0.008(2) 0.017(2) 0.001(2)
O3W 0.089(3) 0.055(2) 0.089(3) 0.007(2) 0.001(2) -0.011(2)
O4W 0.112(4) 0.069(3) 0.075(3) 0.035(3) 0.009(3) 0.002(2)
O5W 0.079(3) 0.077(3) 0.120(4) -0.003(2) 0.010(3) -0.004(3)
O6W 0.082(4) 0.095(3) 0.134(4) 0.008(3) -0.004(3) -0.020(3)
O7W 0.136(6) 0.208(7) 0.115(5) -0.034(5) -0.030(4) -0.005(5)

loop_
_atom_type_symbol
_atom_type_description
_atom_type_scat_dispersion_real
_atom_type_scat_dispersion_imag
_atom_type_scat_source
Cu Cu 0.3201 1.2651 'International Tables Vol C Tables 4.2.6.8 and 6.1.1.4'
N N 0.0061 0.0033 'International Tables Vol C Tables 4.2.6.8 and 6.1.1.4'
O O 0.0106 0.0060 'International Tables Vol C Tables 4.2.6.8 and 6.1.1.4'
C C 0.0033 0.0016 'International Tables Vol C Tables 4.2.6.8 and 6.1.1.4'
H H 0.0000 0.0000 'International Tables Vol C Tables 4.2.6.8 and 6.1.1.4'

loop_
_geom_angle_atom_site_label_1
_geom_angle_atom_site_label_2
_geom_angle_atom_site_label_3
_geom_angle
_geom_angle_publ_flag
N1 Cu1 N3 176.67(15) y
O53 Cu1 N2 155.19(14) y
O53 Cu1 N4 101.39(14) y
N2 Cu1 N4 103.05(15) y
O53 Cu1 N1 89.92(14) y
O53 Cu1 N3 93.37(14) y
N1 Cu1 N2 81.74(14) y
N3 Cu1 N2 95.05(15) y
N1 Cu1 N4 100.08(14) y
N3 Cu1 N4 79.74(15) y
N5 Cu2 N7 173.07(16) y
O51 Cu2 N5 96.10(15) y
O51 Cu2 N7 89.77(15) y
O51 Cu2 N8 152.80(15) y
N5 Cu2 N8 94.96(16) y
N7 Cu2 N8 81.32(17) y
O51 Cu2 N6 101.29(16) y
N5 Cu2 N6 79.62(16) y
N7 Cu2 N6 95.64(16) y
N8 Cu2 N6 105.12(16) y
C57 O51 Cu2 112.6(3) ?
C54 O53 Cu1 122.0(3) ?
C52 C51 C56 117.5(4) ?
C52 C51 C57 120.7(4) ?
C56 C51 C57 121.7(4) ?
C53 C52 C51 122.2(4) ?
C53 C52 H52 118.9 ?
C51 C52 H52 118.9 ?
C52 C53 C54 121.0(4) ?
C52 C53 H53 119.5 ?
C54 C53 H53 119.5 ?
O53 C54 C53 124.2(4) ?
O53 C54 C55 118.6(4) ?
C53 C54 C55 117.2(4) ?
C56 C55 C54 120.2(4) ?
C56 C55 H55 119.9 ?
C54 C55 H55 119.9 ?
C51 C56 C55 121.7(5) ?
C51 C56 H56 119.1 ?
C55 C56 H56 119.1 ?
O52 C57 O51 124.3(5) ?
O52 C57 C51 119.7(5) ?
O51 C57 C51 115.9(4) ?
C1 N1 C12 118.2(4) ?
C1 N1 Cu1 128.2(3) ?
C12 N1 Cu1 113.5(3) ?
C10 N2 C11 117.5(4) ?
C10 N2 Cu1 130.8(3) ?
C11 N2 Cu1 111.7(3) ?
C13 N3 C24 118.5(4) ?
C13 N3 Cu1 127.0(3) ?
C24 N3 Cu1 114.4(3) ?
C22 N4 C23 117.1(4) ?
C22 N4 Cu1 132.1(3) ?
C23 N4 Cu1 110.6(3) ?
C25 N5 C36 117.7(4) ?
C25 N5 Cu2 126.7(3) ?
C36 N5 Cu2 115.6(3) ?
C34 N6 C35 117.4(5) ?
C34 N6 Cu2 132.7(4) ?
C35 N6 Cu2 109.8(3) ?
C37 N7 C48 118.3(4) ?
C37 N7 Cu2 128.3(4) ?
C48 N7 Cu2 113.4(3) ?
C46 N8 C47 117.5(4) ?
C46 N8 Cu2 131.0(4) ?
C47 N8 Cu2 111.5(3) ?
N1 C1 C2 122.1(4) ?
N1 C1 H1 119.0 ?
C2 C1 H1 119.0 ?
C3 C2 C1 119.8(5) ?
C3 C2 H2 120.1 ?
C1 C2 H2 120.1 ?
C2 C3 C4 120.1(4) ?
C2 C3 H3 119.9 ?
C4 C3 H3 119.9 ?
C12 C4 C3 116.5(4) ?
C12 C4 C5 118.3(5) ?
C3 C4 C5 125.2(4) ?
C6 C5 C4 121.7(5) ?
C6 C5 H5 119.1 ?
C4 C5 H5 119.1 ?
C5 C6 C7 121.2(5) ?
C5 C6 H6 119.4 ?
C7 C6 H6 119.4 ?
C11 C7 C8 117.5(5) ?
C11 C7 C6 118.3(5) ?
C8 C7 C6 124.2(5) ?
C9 C8 C7 118.8(5) ?
C9 C8 H8 120.6 ?
C7 C8 H8 120.6 ?
C8 C9 C10 120.4(5) ?
C8 C9 H9 119.8 ?
C10 C9 H9 119.8 ?
N2 C10 C9 122.4(5) ?
N2 C10 H10 118.8 ?
C9 C10 H10 118.8 ?
N2 C11 C7 123.4(4) ?
N2 C11 C12 116.4(4) ?
C7 C11 C12 120.2(4) ?
N1 C12 C4 123.3(4) ?
N1 C12 C11 116.6(4) ?
C4 C12 C11 120.1(4) ?
N3 C13 C14 122.5(5) ?
N3 C13 H13 118.8 ?
C14 C13 H13 118.8 ?
C15 C14 C13 119.2(5) ?
C15 C14 H14 120.4 ?
C13 C14 H14 120.4 ?
C14 C15 C16 120.7(5) ?
C14 C15 H15 119.7 ?
C16 C15 H15 119.7 ?
C15 C16 C24 117.1(5) ?
C15 C16 C17 125.4(5) ?
C24 C16 C17 117.5(5) ?
C18 C17 C16 122.4(5) ?
C18 C17 H17 118.8 ?
C16 C17 H17 118.8 ?
C17 C18 C19 121.0(5) ?
C17 C18 H18 119.5 ?
C19 C18 H18 119.5 ?
C23 C19 C20 117.0(5) ?
C23 C19 C18 118.8(5) ?
C20 C19 C18 124.1(5) ?
C21 C20 C19 119.3(5) ?
C21 C20 H20 120.3 ?
C19 C20 H20 120.3 ?
C20 C21 C22 120.1(5) ?
C20 C21 H21 119.9 ?
C22 C21 H21 119.9 ?
N4 C22 C21 123.3(5) ?
N4 C22 H22 118.3 ?
C21 C22 H22 118.3 ?
N4 C23 C19 123.0(4) ?
N4 C23 C24 116.7(4) ?
C19 C23 C24 120.3(4) ?
N3 C24 C16 122.0(4) ?
N3 C24 C23 118.1(4) ?
C16 C24 C23 119.9(4) ?
N5 C25 C26 122.8(5) ?
N5 C25 H25 118.6 ?
C26 C25 H25 118.6 ?
C27 C26 C25 119.5(6) ?
C27 C26 H26 120.3 ?
C25 C26 H26 120.3 ?
C26 C27 C28 119.7(5) ?
C26 C27 H27 120.1 ?
C28 C27 H27 120.1 ?
C27 C28 C36 117.9(5) ?
C27 C28 C29 123.7(5) ?
C36 C28 C29 118.5(6) ?
C30 C29 C28 121.1(6) ?
C30 C29 H29 119.5 ?
C28 C29 H29 119.5 ?
C29 C30 C31 121.6(5) ?
C29 C30 H30 119.2 ?
C31 C30 H30 119.2 ?
C35 C31 C32 117.0(6) ?
C35 C31 C30 118.9(6) ?
C32 C31 C30 124.1(6) ?
C33 C32 C31 120.0(6) ?
C33 C32 H32 120.0 ?
C31 C32 H32 120.0 ?
C32 C33 C34 118.6(6) ?
C32 C33 H33 120.7 ?
C34 C33 H33 120.7 ?
N6 C34 C33 124.1(6) ?
N6 C34 H34 117.9 ?
C33 C34 H34 117.9 ?
N6 C35 C31 122.8(5) ?
N6 C35 C36 117.3(4) ?
C31 C35 C36 119.8(5) ?
N5 C36 C28 122.4(5) ?
N5 C36 C35 117.5(4) ?
C28 C36 C35 120.1(5) ?
N7 C37 C38 122.2(5) ?
N7 C37 H37 118.9 ?
C38 C37 H37 118.9 ?
C39 C38 C37 120.5(6) ?
C39 C38 H38 119.8 ?
C37 C38 H38 119.8 ?
C38 C39 C40 119.6(5) ?
C38 C39 H39 120.2 ?
C40 C39 H39 120.2 ?
C48 C40 C39 116.6(5) ?
C48 C40 C41 118.5(5) ?
C39 C40 C41 124.9(5) ?
C42 C41 C40 121.2(5) ?
C42 C41 H41 119.4 ?
C40 C41 H41 119.4 ?
C41 C42 C43 122.4(5) ?
C41 C42 H42 118.8 ?
C43 C42 H42 118.8 ?
C44 C43 C47 117.3(5) ?
C44 C43 C42 125.5(5) ?
C47 C43 C42 117.2(5) ?
C45 C44 C43 120.2(5) ?
C45 C44 H44 119.9 ?
C43 C44 H44 119.9 ?
C44 C45 C46 118.8(6) ?
C44 C45 H45 120.6 ?
C46 C45 H45 120.6 ?
N8 C46 C45 123.4(6) ?
N8 C46 H46 118.3 ?
C45 C46 H46 118.3 ?
N8 C47 C43 122.8(5) ?
N8 C47 C48 116.9(4) ?
C43 C47 C48 120.3(5) ?
N7 C48 C40 122.8(5) ?
N7 C48 C47 116.8(4) ?
C40 C48 C47 120.3(5) ?
C64 O63 H63 109.5 ?
C66 C61 C62 117.5(4) ?
C66 C61 C67 120.5(5) ?
C62 C61 C67 122.0(4) ?
C63 C62 C61 122.0(5) ?
C63 C62 H62 119.0 ?
C61 C62 H62 119.0 ?
C62 C63 C64 119.5(5) ?
C62 C63 H63A 120.3 ?
C64 C63 H63A 120.3 ?
O63 C64 C65 118.8(5) ?
O63 C64 C63 122.0(5) ?
C65 C64 C63 119.1(5) ?
C64 C65 C66 121.0(5) ?
C64 C65 H65 119.5 ?
C66 C65 H65 119.5 ?
C65 C66 C61 120.9(5) ?
C65 C66 H66 119.6 ?
C61 C66 H66 119.6 ?
O61 C67 O62 124.3(5) ?
O61 C67 C61 119.5(4) ?
O62 C67 C61 116.2(5) ?
C74 O73 H73 109.5 ?
C72 C71 C76 120.4(10) ?
C72 C71 C77 120.5(11) ?
C76 C71 C77 119.0(9) ?
C71 C72 C73 121.9(10) ?
C71 C72 H72 119.0 ?
C73 C72 H72 119.0 ?
C74 C73 C72 120.2(9) ?
C74 C73 H71 119.9 ?
C72 C73 H71 119.9 ?
O73 C74 C73 124.4(10) ?
O73 C74 C75 116.3(10) ?
C73 C74 C75 119.1(10) ?
C74 C75 C76 119.5(9) ?
C74 C75 H75 120.2 ?
C76 C75 H75 120.2 ?
C71 C76 C75 118.7(10) ?
C71 C76 H76 120.7 ?
C75 C76 H76 120.7 ?
O71 C77 O72 125.2(9) ?
O71 C77 C71 115.3(10) ?
O72 C77 C71 119.4(10) ?
H1A O1W H1B 103 ?
H2A O2W H2B 121 ?
H3A O3W H3B 102 ?
H4A O4W H4B 107 ?
H5A O5W H5B 114 ?

loop_
_geom_bond_atom_site_label_1
_geom_bond_atom_site_label_2
_geom_bond_distance
_geom_bond_publ_flag
Cu1 O53 1.941(3) y
Cu1 N1 2.002(3) y
Cu1 N2 2.051(4) y
Cu1 N3 2.027(3) y
Cu1 N4 2.158(4) y
Cu2 O51 1.979(3) y
Cu2 N5 2.010(4) y
Cu2 N6 2.197(4) y
Cu2 N7 2.013(4) y
Cu2 N8 2.079(4) y
O51 C57 1.259(6) ?
O52 C57 1.230(6) ?
O53 C54 1.320(5) ?
C51 C52 1.392(7) ?
C51 C56 1.392(7) ?
C51 C57 1.514(7) ?
C52 C53 1.375(7) ?
C52 H52 0.9300 ?
C53 C54 1.402(7) ?
C53 H53 0.9300 ?
C54 C55 1.427(7) ?
C55 C56 1.393(7) ?
C55 H55 0.9300 ?
C56 H56 0.9300 ?
N1 C1 1.327(6) ?
N1 C12 1.356(6) ?
N2 C10 1.323(6) ?
N2 C11 1.363(5) ?
N3 C13 1.324(6) ?
N3 C24 1.354(6) ?
N4 C22 1.324(6) ?
N4 C23 1.361(5) ?
N5 C25 1.320(6) ?
N5 C36 1.369(6) ?
N6 C34 1.313(7) ?
N6 C35 1.362(7) ?
N7 C37 1.323(6) ?
N7 C48 1.367(6) ?
N8 C46 1.316(6) ?
N8 C47 1.360(6) ?
C1 C2 1.393(6) ?
C1 H1 0.9300 ?
C2 C3 1.354(7) ?
C2 H2 0.9300 ?
C3 C4 1.406(7) ?
C3 H3 0.9300 ?
C4 C12 1.396(6) ?
C4 C5 1.430(7) ?
C5 C6 1.345(8) ?
C5 H5 0.9300 ?
C6 C7 1.436(7) ?
C6 H6 0.9300 ?
C7 C11 1.396(6) ?
C7 C8 1.402(7) ?
C8 C9 1.359(8) ?
C8 H8 0.9300 ?
C9 C10 1.397(8) ?
C9 H9 0.9300 ?
C10 H10 0.9300 ?
C11 C12 1.439(6) ?
C13 C14 1.396(7) ?
C13 H13 0.9300 ?
C14 C15 1.352(8) ?
C14 H14 0.9300 ?
C15 C16 1.382(8) ?
C15 H15 0.9300 ?
C16 C24 1.417(6) ?
C16 C17 1.445(8) ?
C17 C18 1.341(9) ?
C17 H17 0.9300 ?
C18 C19 1.432(8) ?
C18 H18 0.9300 ?
C19 C23 1.404(7) ?
C19 C20 1.410(8) ?
C20 C21 1.342(8) ?
C20 H20 0.9300 ?
C21 C22 1.388(7) ?
C21 H21 0.9300 ?
C22 H22 0.9300 ?
C23 C24 1.437(7) ?
C25 C26 1.406(8) ?
C25 H25 0.9300 ?
C26 C27 1.349(8) ?
C26 H26 0.9300 ?
C27 C28 1.394(8) ?
C27 H27 0.9300 ?
C28 C36 1.399(7) ?
C28 C29 1.435(8) ?
C29 C30 1.349(9) ?
C29 H29 0.9300 ?
C30 C31 1.422(9) ?
C30 H30 0.9300 ?
C31 C35 1.397(7) ?
C31 C32 1.399(9) ?
C32 C33 1.361(10) ?
C32 H32 0.9300 ?
C33 C34 1.384(8) ?
C33 H33 0.9300 ?
C34 H34 0.9300 ?
C35 C36 1.439(7) ?
C37 C38 1.384(8) ?
C37 H37 0.9300 ?
C38 C39 1.359(8) ?
C38 H38 0.9300 ?
C39 C40 1.406(8) ?
C39 H39 0.9300 ?
C40 C48 1.405(7) ?
C40 C41 1.423(8) ?
C41 C42 1.336(9) ?
C41 H41 0.9300 ?
C42 C43 1.450(8) ?
C42 H42 0.9300 ?
C43 C44 1.384(8) ?
C43 C47 1.403(7) ?
C44 C45 1.359(9) ?
C44 H44 0.9300 ?
C45 C46 1.395(8) ?
C45 H45 0.9300 ?
C46 H46 0.9300 ?
C47 C48 1.434(7) ?
O61 C67 1.246(6) ?
O62 C67 1.263(6) ?
O63 C64 1.357(6) ?
O63 H63 0.8200 ?
C61 C66 1.379(7) ?
C61 C62 1.399(7) ?
C61 C67 1.500(7) ?
C62 C63 1.365(7) ?
C62 H62 0.9300 ?
C63 C64 1.392(7) ?
C63 H63A 0.9300 ?
C64 C65 1.372(7) ?
C65 C66 1.375(7) ?
C65 H65 0.9300 ?
C66 H66 0.9300 ?
O73 C74 1.363(11) ?
O73 H73 0.8200 ?
O71 C77 1.294(12) ?
O72 C77 1.321(12) ?
C71 C72 1.339(11) ?
C71 C76 1.410(12) ?
C71 C77 1.487(13) ?
C72 C73 1.412(13) ?
C72 H72 0.9300 ?
C73 C74 1.397(12) ?
C73 H71 0.9300 ?
C74 C75 1.403(13) ?
C75 C76 1.454(13) ?
C75 H75 0.9300 ?
C76 H76 0.9300 ?
O1W H1A 0.97 ?
O1W H1B 1.00 ?
O2W H2A 0.97 ?
O2W H2B 0.83 ?
O3W H3A 1.00 ?
O3W H3B 1.00 ?
O4W H4A 1.01 ?
O4W H4B 0.86 ?
O5W H5A 0.96 ?
O5W H5B 0.97 ?

loop_
_geom_hbond_atom_site_label_D
_geom_hbond_atom_site_label_H
_geom_hbond_atom_site_label_A
_geom_hbond_site_symmetry_A
_geom_hbond_distance_DH
_geom_hbond_distance_HA
_geom_hbond_distance_DA
_geom_hbond_angle_DHA
_geom_hbond_publ_flag
O1W H1A O53 . 0.97 1.90 2.819(5) 157 y
O1W H1B O61 4_566 1.00 1.76 2.758(5) 169 y
O2W H2A O61 4_566 0.97 1.75 2.708(5) 169 y
O2W H2B O4W 2_655 0.83 2.04 2.843(6) 160 y
O3W H3A O62 3_655 1.00 1.69 2.685(5) 172 y
O3W H3B O62 . 1.00 1.84 2.731(7) 147 y
O4W H4A O1W . 1.01 1.79 2.756(6) 160 y
O4W H4B O3W . 0.86 1.94 2.750(7) 157 y
O5W H5A O72 . 0.96 1.87 2.818(8) 169 y
O5W H5B O6W 4_565 0.97 1.84 2.779(7) 164 y
O73 H73 O8W . 0.82 2.15 2.88(2) 148 y
O63 H63 O2W . 0.82 1.85 2.638(5) 161 y
C3 H3 O1W 4_566 0.93 2.59 3.240(6) 127 y
C8 H8 O6W . 0.93 2.48 3.371(8) 162 y
C14 H14 O72 . 0.93 2.50 3.388(10) 159 y
C21 H21 O4W 2_655 0.93 2.58 3.230(8) 128 y
C25 H25 O52 . 0.93 2.47 3.033(6) 119 y
C33 H33 O62 2_645 0.93 2.55 3.247(8) 132 y
C38 H38 O61 3_655 0.93 2.37 3.298(8) 172 y
C65 H65 O63 3_665 0.93 2.49 3.410(6) 172 y
C73 H71 O7W 4_565 0.93 2.58 3.413(13) 149 y

loop_
_geom_torsion_atom_site_label_1
_geom_torsion_atom_site_label_2
_geom_torsion_atom_site_label_3
_geom_torsion_atom_site_label_4
_geom_torsion
C56 C51 C52 C53 0.5(7)
C57 C51 C52 C53 -174.7(4)
C51 C52 C53 C54 3.8(7)
Cu1 O53 C54 C53 12.0(5)
Cu1 O53 C54 C55 -170.4(3)
C52 C53 C54 O53 172.1(4)
C52 C53 C54 C55 -5.6(6)
O53 C54 C55 C56 -174.6(4)
C53 C54 C55 C56 3.2(6)
C52 C51 C56 C55 -2.9(7)
C57 C51 C56 C55 172.2(4)
C54 C55 C56 C51 1.0(7)
Cu2 O51 C57 O52 6.4(6)
Cu2 O51 C57 C51 -171.7(3)
C52 C51 C57 O52 22.8(6)
C56 C51 C57 O52 -152.2(5)
C52 C51 C57 O51 -158.9(4)
C56 C51 C57 O51 26.1(6)
C12 N1 C1 C2 0.8(7)
Cu1 N1 C1 C2 179.3(3)
N1 C1 C2 C3 -0.2(7)
C1 C2 C3 C4 -0.1(8)
C2 C3 C4 C12 -0.1(7)
C2 C3 C4 C5 177.8(5)
C12 C4 C5 C6 0.3(8)
C3 C4 C5 C6 -177.6(5)
C4 C5 C6 C7 -2.9(9)
C5 C6 C7 C11 3.4(8)
C5 C6 C7 C8 -175.8(5)
C11 C7 C8 C9 0.1(8)
C6 C7 C8 C9 179.3(5)
C7 C8 C9 C10 0.7(9)
C11 N2 C10 C9 -0.6(8)
Cu1 N2 C10 C9 178.5(4)
C8 C9 C10 N2 -0.5(9)
C10 N2 C11 C7 1.5(7)
Cu1 N2 C11 C7 -177.8(4)
C10 N2 C11 C12 -177.7(4)
Cu1 N2 C11 C12 3.0(5)
C8 C7 C11 N2 -1.2(7)
C6 C7 C11 N2 179.5(4)
C8 C7 C11 C12 177.9(4)
C6 C7 C11 C12 -1.3(7)
C1 N1 C12 C4 -1.0(7)
Cu1 N1 C12 C4 -179.8(3)
C1 N1 C12 C11 179.8(4)
Cu1 N1 C12 C11 1.1(5)
C3 C4 C12 N1 0.7(7)
C5 C4 C12 N1 -177.4(4)
C3 C4 C12 C11 179.9(4)
C5 C4 C12 C11 1.8(7)
N2 C11 C12 N1 -2.8(6)
C7 C11 C12 N1 178.0(4)
N2 C11 C12 C4 178.0(4)
C7 C11 C12 C4 -1.2(7)
C24 N3 C13 C14 0.2(8)
Cu1 N3 C13 C14 -175.7(4)
N3 C13 C14 C15 0.2(8)
C13 C14 C15 C16 0.9(9)
C14 C15 C16 C24 -2.4(8)
C14 C15 C16 C17 178.1(5)
C15 C16 C17 C18 178.6(6)
C24 C16 C17 C18 -0.9(8)
C16 C17 C18 C19 -1.9(9)
C17 C18 C19 C23 3.8(8)
C17 C18 C19 C20 -176.9(6)
C23 C19 C20 C21 0.7(8)
C18 C19 C20 C21 -178.5(5)
C19 C20 C21 C22 0.3(9)
C23 N4 C22 C21 0.1(7)
Cu1 N4 C22 C21 174.9(4)
C20 C21 C22 N4 -0.7(9)
C22 N4 C23 C19 1.0(7)
Cu1 N4 C23 C19 -174.9(4)
C22 N4 C23 C24 -178.1(4)
Cu1 N4 C23 C24 6.0(5)
C20 C19 C23 N4 -1.4(7)
C18 C19 C23 N4 177.9(5)
C20 C19 C23 C24 177.7(5)
C18 C19 C23 C24 -3.0(7)
C13 N3 C24 C16 -1.8(7)
Cu1 N3 C24 C16 174.6(3)
C13 N3 C24 C23 179.0(4)
Cu1 N3 C24 C23 -4.6(5)
C15 C16 C24 N3 2.9(7)
C17 C16 C24 N3 -177.6(4)
C15 C16 C24 C23 -177.9(5)
C17 C16 C24 C23 1.6(7)
N4 C23 C24 N3 -1.3(6)
C19 C23 C24 N3 179.6(4)
N4 C23 C24 C16 179.5(4)
C19 C23 C24 C16 0.3(7)
C36 N5 C25 C26 0.0(7)
Cu2 N5 C25 C26 -179.4(4)
N5 C25 C26 C27 -0.1(9)
C25 C26 C27 C28 0.5(8)
C26 C27 C28 C36 -0.9(8)
C26 C27 C28 C29 178.1(5)
C27 C28 C29 C30 -177.7(5)
C36 C28 C29 C30 1.2(8)
C28 C29 C30 C31 -2.5(9)
C29 C30 C31 C35 1.9(8)
C29 C30 C31 C32 -179.4(6)
C35 C31 C32 C33 -0.9(9)
C30 C31 C32 C33 -179.7(6)
C31 C32 C33 C34 -0.2(10)
C35 N6 C34 C33 -0.3(9)
Cu2 N6 C34 C33 174.4(5)
C32 C33 C34 N6 0.9(10)
C34 N6 C35 C31 -0.9(7)
Cu2 N6 C35 C31 -176.8(4)
C34 N6 C35 C36 179.5(5)
Cu2 N6 C35 C36 3.6(5)
C32 C31 C35 N6 1.6(7)
C30 C31 C35 N6 -179.6(5)
C32 C31 C35 C36 -178.8(5)
C30 C31 C35 C36 0.0(7)
C25 N5 C36 C28 -0.4(7)
Cu2 N5 C36 C28 179.0(4)
C25 N5 C36 C35 -179.3(4)
Cu2 N5 C36 C35 0.2(5)
C27 C28 C36 N5 0.8(7)
C29 C28 C36 N5 -178.2(4)
C27 C28 C36 C35 179.7(4)
C29 C28 C36 C35 0.7(7)
N6 C35 C36 N5 -2.7(6)
C31 C35 C36 N5 177.7(4)
N6 C35 C36 C28 178.4(4)
C31 C35 C36 C28 -1.2(7)
C48 N7 C37 C38 0.0(8)
Cu2 N7 C37 C38 -179.3(4)
N7 C37 C38 C39 0.7(9)
C37 C38 C39 C40 0.1(9)
C38 C39 C40 C48 -1.5(8)
C38 C39 C40 C41 177.8(5)
C48 C40 C41 C42 -3.6(8)
C39 C40 C41 C42 177.2(6)
C40 C41 C42 C43 2.6(9)
C41 C42 C43 C44 178.2(6)
C41 C42 C43 C47 -0.1(8)
C47 C43 C44 C45 1.4(9)
C42 C43 C44 C45 -176.9(6)
C43 C44 C45 C46 0.0(9)
C47 N8 C46 C45 -0.1(8)
Cu2 N8 C46 C45 -179.2(4)
C44 C45 C46 N8 -0.7(9)
C46 N8 C47 C43 1.6(7)
Cu2 N8 C47 C43 -179.1(4)
C46 N8 C47 C48 179.2(4)
Cu2 N8 C47 C48 -1.5(5)
C44 C43 C47 N8 -2.3(7)
C42 C43 C47 N8 176.1(5)
C44 C43 C47 C48 -179.7(5)
C42 C43 C47 C48 -1.4(7)
C37 N7 C48 C40 -1.5(7)
Cu2 N7 C48 C40 177.9(4)
C37 N7 C48 C47 179.3(4)
Cu2 N7 C48 C47 -1.3(5)
C39 C40 C48 N7 2.2(7)
C41 C40 C48 N7 -177.1(4)
C39 C40 C48 C47 -178.6(4)
C41 C40 C48 C47 2.1(7)
N8 C47 C48 N7 1.9(6)
C43 C47 C48 N7 179.6(4)
N8 C47 C48 C40 -177.3(4)
C43 C47 C48 C40 0.3(7)
C66 C61 C62 C63 -1.7(8)
C67 C61 C62 C63 178.0(5)
C61 C62 C63 C64 1.0(9)
C62 C63 C64 O63 -179.5(6)
C62 C63 C64 C65 0.3(9)
O63 C64 C65 C66 178.9(6)
C63 C64 C65 C66 -0.9(9)
C64 C65 C66 C61 0.2(9)
C62 C61 C66 C65 1.0(8)
C67 C61 C66 C65 -178.6(5)
C66 C61 C67 O61 9.9(8)
C62 C61 C67 O61 -169.7(5)
C66 C61 C67 O62 -171.1(5)
C62 C61 C67 O62 9.2(8)
C76 C71 C72 C73 2.7(13)
C77 C71 C72 C73 178.8(8)
C71 C72 C73 C74 -1.9(14)
C72 C73 C74 O73 -176.2(8)
C72 C73 C74 C75 -1.7(14)
O73 C74 C75 C76 179.2(8)
C73 C74 C75 C76 4.3(13)
C72 C71 C76 C75 0.0(12)
C77 C71 C76 C75 -176.2(7)
C74 C75 C76 C71 -3.5(12)
C72 C71 C77 O71 174.9(8)
C76 C71 C77 O71 -8.9(11)
C72 C71 C77 O72 -7.1(12)
C76 C71 C77 O72 169.1(8)
